data_2224529
loop_
_publ_author_name
'Wang, Qiang-Xin'
'Zeng, Ming-Hua'
'Ng, Seik Weng'

_publ_section_title
;
 Tetraaquabis[3-(4-pyridyl)benzoato-\k<i>N</i>]nickel(II)
;
_journal_coeditor_code XU2699
_journal_issue 12
_journal_name_full 'Acta Crystallographica Section E'
_journal_page_first m1708
_journal_paper_doi 10.1107/S1600536809051204
_journal_volume 65
_journal_year 2009
_chemical_formula_iupac '[Ni (C12 H8 N O2)2 (H2 O)4]'
_chemical_formula_moiety 'C24 H24 N2 Ni O8'
_chemical_formula_sum 'C24 H24 N2 Ni O8'
_chemical_formula_weight 527.16
_chemical_name_systematic
;
Tetraaquabis[3-(4-pyridyl)benzoato-\k<i>N</i>]nickel(II)
;
_space_group_IT_number 15
_symmetry_cell_setting monoclinic
_symmetry_space_group_name_Hall '-C 2yc'
_symmetry_space_group_name_H-M 'C 1 2/c 1'
_atom_sites_solution_hydrogens geom
_atom_sites_solution_primary direct
_atom_sites_solution_secondary difmap
_audit_creation_method SHELXL-97
_cell_angle_alpha 90.00
_cell_angle_beta 113.325(2)
_cell_angle_gamma 90.00
_cell_formula_units_Z 4
_cell_length_a 24.564(3)
_cell_length_b 7.0520(8)
_cell_length_c 13.781(2)
_cell_measurement_reflns_used 996
_cell_measurement_temperature 173(2)
_cell_measurement_theta_max 26.9
_cell_measurement_theta_min 3.0
_cell_volume 2192.1(5)
_computing_cell_refinement 'SAINT (Bruker, 2004)'
_computing_data_collection 'APEX2 (Bruker, 2004)'
_computing_data_reduction 'SAINT (Bruker, 2004)'
_computing_molecular_graphics 'X-SEED (Barbour, 2001)'
_computing_publication_material 'publCIF (Westrip, 2009)'
_computing_structure_refinement 'SHELXL97 (Sheldrick, 2008)'
_computing_structure_solution 'SHELXS97 (Sheldrick, 2008)'
_diffrn_ambient_temperature 173(2)
_diffrn_measured_fraction_theta_full 0.988
_diffrn_measured_fraction_theta_max 0.988
_diffrn_measurement_device_type 'Bruker APEXII diffractometer'
_diffrn_measurement_method '\f and \w scans'
_diffrn_radiation_monochromator graphite
_diffrn_radiation_source 'fine-focus sealed tube'
_diffrn_radiation_type MoK\a
_diffrn_radiation_wavelength 0.71073
_diffrn_reflns_av_R_equivalents 0.0233
_diffrn_reflns_av_sigmaI/netI 0.0309
_diffrn_reflns_limit_h_max 31
_diffrn_reflns_limit_h_min -10
_diffrn_reflns_limit_k_max 8
_diffrn_reflns_limit_k_min -8
_diffrn_reflns_limit_l_max 10
_diffrn_reflns_limit_l_min -17
_diffrn_reflns_number 5587
_diffrn_reflns_theta_full 26.99
_diffrn_reflns_theta_max 26.99
_diffrn_reflns_theta_min 1.81
_diffrn_standards_decay_% 0
_diffrn_standards_interval_count 0
_diffrn_standards_interval_time 0
_diffrn_standards_number 0
_exptl_absorpt_coefficient_mu 0.942
_exptl_absorpt_correction_T_max 0.9285
_exptl_absorpt_correction_T_min 0.6659
_exptl_absorpt_correction_type multi-scan
_exptl_absorpt_process_details '(SADABS; Sheldrick, 1996)'
_exptl_crystal_colour Green
_exptl_crystal_density_diffrn 1.597
_exptl_crystal_density_method 'not measured'
_exptl_crystal_description Prism
_exptl_crystal_F_000 1096
_exptl_crystal_size_max 0.47
_exptl_crystal_size_mid 0.31
_exptl_crystal_size_min 0.08
_refine_diff_density_max 0.381
_refine_diff_density_min -0.270
_refine_ls_extinction_method none
_refine_ls_goodness_of_fit_ref 1.088
_refine_ls_hydrogen_treatment mixed
_refine_ls_matrix_type full
_refine_ls_number_parameters 175
_refine_ls_number_reflns 2360
_refine_ls_number_restraints 4
_refine_ls_restrained_S_all 1.087
_refine_ls_R_factor_all 0.0423
_refine_ls_R_factor_gt 0.0314
_refine_ls_shift/su_max 0.001
_refine_ls_shift/su_mean 0.001
_refine_ls_structure_factor_coef Fsqd
_refine_ls_weighting_details 'calc w=1/[\s^2^(Fo^2^)+(0.0539P)^2^+0.5684P] where P=(Fo^2^+2Fc^2^)/3'
_refine_ls_weighting_scheme calc
_refine_ls_wR_factor_gt 0.0825
_refine_ls_wR_factor_ref 0.0895
_reflns_number_gt 1977
_reflns_number_total 2360
_reflns_threshold_expression I>2\s(I)
_cod_data_source_file xu2699.cif
_cod_data_source_block I
_cod_depositor_comments
;
The following automatic conversions were performed:
'_symmetry_cell_setting' value 'Monoclinic' changed to 'monoclinic'
according to '/home/saulius/struct/CIF-dictionaries/cif_core.dic'
dictionary named 'cif_core.dic' version 2.4.1 from
2010-06-29.

'_exptl_absorpt_correction_type' value 'Multi-scan' changed
to 'multi-scan' according to
'/home/saulius/struct/CIF-dictionaries/cif_core.dic' dictionary named
'cif_core.dic' version 2.4.1 from 2010-06-29.

Automatic conversion script
Id: cif_fix_enum 1527 2010-12-29 10:47:43Z saulius 

The following automatic conversions were performed:

'_symmetry_cell_setting' value 'Monoclinic' changed to 'monoclinic'
according to /home/saulius/struct/CIF-dictionaries/cif_core.dic
dictionary named 'cif_core.dic' version 2.4.1 from
2010-06-29.

'_exptl_absorpt_correction_type' value 'Multi-scan'
changed to 'multi-scan' according to
/home/saulius/struct/CIF-dictionaries/cif_core.dic dictionary named
'cif_core.dic' version 2.4.1 from 2010-06-29.

Automatic conversion script
Id: cif_fix_values 1715 2011-07-08 13:25:40Z adriana 
;
_cod_original_cell_volume 2192.1(4)
_cod_original_sg_symbol_H-M 'C 2/c'
_cod_database_code 2224529
_cod_database_fobs_code 2224529

loop_
_symmetry_equiv_pos_as_xyz
'x, y, z'
'-x, y, -z+1/2'
'x+1/2, y+1/2, z'
'-x+1/2, y+1/2, -z+1/2'
'-x, -y, -z'
'x, -y, z-1/2'
'-x+1/2, -y+1/2, -z'
'x+1/2, -y+1/2, z-1/2'

loop_
_atom_site_type_symbol
_atom_site_label
_atom_site_fract_x
_atom_site_fract_y
_atom_site_fract_z
_atom_site_U_iso_or_equiv
_atom_site_adp_type
_atom_site_calc_flag
_atom_site_refinement_flags
_atom_site_occupancy
_atom_site_disorder_assembly
_atom_site_disorder_group
Ni Ni1 0.5000 0.30069(5) 0.7500 0.01561(13) Uani d S 1 . .
N N1 0.58142(7) 0.3092(2) 0.73473(13) 0.0179(3) Uani d . 1 . .
O O1 0.90563(6) 0.2232(2) 0.96391(12) 0.0266(3) Uani d . 1 . .
O O2 0.96160(6) 0.29413(19) 0.87580(12) 0.0242(3) Uani d . 1 . .
O O1W 0.46891(6) 0.0848(2) 0.64084(11) 0.0199(3) Uani d D 1 . .
O O2W 0.53247(6) 0.5047(2) 0.86819(11) 0.0208(3) Uani d D 1 . .
C C1 0.91223(9) 0.2740(3) 0.88189(16) 0.0197(4) Uani d . 1 . .
C C2 0.85662(8) 0.3156(3) 0.78537(16) 0.0172(4) Uani d . 1 . .
C C3 0.85969(8) 0.3652(3) 0.69003(17) 0.0208(4) Uani d . 1 . .
H H3 0.8970 0.3732 0.6845 0.025 Uiso calc R 1 . .
C C4 0.80768(8) 0.4029(3) 0.60302(16) 0.0220(4) Uani d . 1 . .
H H4 0.8096 0.4366 0.5377 0.026 Uiso calc R 1 . .
C C5 0.75295(8) 0.3919(3) 0.61016(15) 0.0205(4) Uani d . 1 . .
H H5 0.7178 0.4188 0.5500 0.025 Uiso calc R 1 . .
C C6 0.74932(8) 0.3414(3) 0.70535(15) 0.0176(4) Uani d . 1 . .
C C7 0.80178(8) 0.3043(3) 0.79252(16) 0.0173(4) Uani d . 1 . .
H H7 0.8000 0.2706 0.8580 0.021 Uiso calc R 1 . .
C C8 0.69121(8) 0.3288(3) 0.71474(16) 0.0173(4) Uani d . 1 . .
C C9 0.68658(8) 0.3575(3) 0.81138(16) 0.0198(4) Uani d . 1 . .
H H9 0.7210 0.3856 0.8727 0.024 Uiso calc R 1 . .
C C10 0.63215(9) 0.3452(3) 0.81801(16) 0.0205(4) Uani d . 1 . .
H H10 0.6305 0.3632 0.8851 0.025 Uiso calc R 1 . .
C C11 0.58576(9) 0.2824(3) 0.64134(16) 0.0199(4) Uani d . 1 . .
H H11A 0.5505 0.2566 0.5811 0.024 Uiso calc R 1 . .
C C12 0.63867(8) 0.2903(3) 0.62852(16) 0.0198(4) Uani d . 1 . .
H H12A 0.6392 0.2694 0.5608 0.024 Uiso calc R 1 . .
H H11 0.4524(11) 0.124(4) 0.5786(11) 0.048(9) Uiso d D 1 . .
H H12 0.4935(8) 0.004(3) 0.6396(17) 0.023(6) Uiso d D 1 . .
H H21 0.5473(10) 0.452(3) 0.9275(11) 0.030(7) Uiso d D 1 . .
H H22 0.5096(10) 0.591(3) 0.869(2) 0.043(8) Uiso d D 1 . .

loop_
_atom_site_aniso_label
_atom_site_aniso_U_11
_atom_site_aniso_U_22
_atom_site_aniso_U_33
_atom_site_aniso_U_12
_atom_site_aniso_U_13
_atom_site_aniso_U_23
Ni1 0.01032(18) 0.0186(2) 0.0183(2) 0.000 0.00608(14) 0.000
N1 0.0125(7) 0.0184(8) 0.0222(9) -0.0001(6) 0.0061(7) 0.0022(7)
O1 0.0189(7) 0.0361(9) 0.0215(8) -0.0012(6) 0.0043(6) 0.0023(6)
O2 0.0118(7) 0.0227(8) 0.0362(9) 0.0008(5) 0.0077(6) 0.0012(6)
O1W 0.0155(7) 0.0222(8) 0.0216(8) 0.0010(6) 0.0071(6) -0.0019(6)
O2W 0.0156(7) 0.0225(8) 0.0226(8) 0.0028(6) 0.0056(6) -0.0022(6)
C1 0.0154(9) 0.0154(9) 0.0259(11) -0.0002(7) 0.0056(8) -0.0042(8)
C2 0.0149(9) 0.0145(9) 0.0214(10) -0.0026(7) 0.0064(8) -0.0045(8)
C3 0.0149(9) 0.0215(10) 0.0294(11) -0.0027(8) 0.0122(8) -0.0026(8)
C4 0.0212(10) 0.0277(11) 0.0202(10) -0.0032(8) 0.0115(8) -0.0003(9)
C5 0.0158(9) 0.0234(10) 0.0206(10) -0.0007(8) 0.0054(8) -0.0002(8)
C6 0.0135(9) 0.0176(9) 0.0223(10) -0.0020(7) 0.0078(8) -0.0033(7)
C7 0.0156(9) 0.0179(9) 0.0187(9) 0.0002(7) 0.0071(8) 0.0002(8)
C8 0.0149(9) 0.0163(9) 0.0205(10) 0.0014(7) 0.0069(8) 0.0024(7)
C9 0.0130(9) 0.0242(10) 0.0204(10) 0.0011(8) 0.0047(8) 0.0004(8)
C10 0.0175(9) 0.0255(10) 0.0198(10) 0.0014(8) 0.0090(8) 0.0003(8)
C11 0.0139(9) 0.0237(10) 0.0210(10) -0.0004(8) 0.0057(8) 0.0008(8)
C12 0.0167(10) 0.0230(10) 0.0196(10) -0.0007(8) 0.0071(8) -0.0007(8)

loop_
_atom_type_symbol
_atom_type_description
_atom_type_scat_dispersion_real
_atom_type_scat_dispersion_imag
_atom_type_scat_source
C C 0.0033 0.0016 'International Tables Vol C Tables 4.2.6.8 and 6.1.1.4'
H H 0.0000 0.0000 'International Tables Vol C Tables 4.2.6.8 and 6.1.1.4'
N N 0.0061 0.0033 'International Tables Vol C Tables 4.2.6.8 and 6.1.1.4'
O O 0.0106 0.0060 'International Tables Vol C Tables 4.2.6.8 and 6.1.1.4'
Ni Ni 0.3393 1.1124 'International Tables Vol C Tables 4.2.6.8 and 6.1.1.4'

loop_
_geom_angle_atom_site_label_1
_geom_angle_atom_site_label_2
_geom_angle_atom_site_label_3
_geom_angle_site_symmetry_1
_geom_angle_site_symmetry_3
_geom_angle
_geom_angle_publ_flag
O1W Ni1 O1W . 2_656 84.85(8) ?
O1W Ni1 O2W . . 176.09(6) ?
O1W Ni1 O2W 2_656 . 91.32(6) ?
O1W Ni1 O2W . 2_656 91.32(6) ?
O1W Ni1 O2W 2_656 2_656 176.09(6) ?
O2W Ni1 O2W . 2_656 92.51(8) ?
O1W Ni1 N1 . 2_656 90.11(6) ?
O1W Ni1 N1 2_656 2_656 92.32(6) ?
O2W Ni1 N1 . 2_656 89.24(6) ?
O2W Ni1 N1 2_656 2_656 88.48(6) ?
O1W Ni1 N1 . . 92.32(6) ?
O1W Ni1 N1 2_656 . 90.11(6) ?
O2W Ni1 N1 . . 88.48(6) ?
O2W Ni1 N1 2_656 . 89.24(6) ?
N1 Ni1 N1 2_656 . 176.71(9) ?
C10 N1 C11 . . 116.48(16) ?
C10 N1 Ni1 . . 121.33(13) ?
C11 N1 Ni1 . . 122.18(13) ?
Ni1 O1W H11 . . 113(2) ?
Ni1 O1W H12 . . 117.0(16) ?
H11 O1W H12 . . 105(2) ?
Ni1 O2W H21 . . 109.7(18) ?
Ni1 O2W H22 . . 117.8(19) ?
H21 O2W H22 . . 110(2) ?
O1 C1 O2 . . 124.36(19) ?
O1 C1 C2 . . 116.99(17) ?
O2 C1 C2 . . 118.65(18) ?
C3 C2 C7 . . 119.85(18) ?
C3 C2 C1 . . 120.82(17) ?
C7 C2 C1 . . 119.32(18) ?
C4 C3 C2 . . 119.26(17) ?
C4 C3 H3 . . 120.4 ?
C2 C3 H3 . . 120.4 ?
C3 C4 C5 . . 120.92(18) ?
C3 C4 H4 . . 119.5 ?
C5 C4 H4 . . 119.5 ?
C4 C5 C6 . . 120.31(18) ?
C4 C5 H5 . . 119.8 ?
C6 C5 H5 . . 119.8 ?
C7 C6 C5 . . 118.45(17) ?
C7 C6 C8 . . 120.35(17) ?
C5 C6 C8 . . 121.19(17) ?
C2 C7 C6 . . 121.21(18) ?
C2 C7 H7 . . 119.4 ?
C6 C7 H7 . . 119.4 ?
C12 C8 C9 . . 116.40(17) ?
C12 C8 C6 . . 122.37(18) ?
C9 C8 C6 . . 121.23(17) ?
C10 C9 C8 . . 120.12(18) ?
C10 C9 H9 . . 119.9 ?
C8 C9 H9 . . 119.9 ?
N1 C10 C9 . . 123.49(18) ?
N1 C10 H10 . . 118.3 ?
C9 C10 H10 . . 118.3 ?
N1 C11 C12 . . 123.49(19) ?
N1 C11 H11A . . 118.3 ?
C12 C11 H11A . . 118.3 ?
C11 C12 C8 . . 120.03(19) ?
C11 C12 H12A . . 120.0 ?
C8 C12 H12A . . 120.0 ?

loop_
_geom_bond_atom_site_label_1
_geom_bond_atom_site_label_2
_geom_bond_site_symmetry_2
_geom_bond_distance
_geom_bond_publ_flag
Ni1 O1W . 2.0627(14) y
Ni1 O1W 2_656 2.0627(14) ?
Ni1 O2W . 2.0811(14) y
Ni1 O2W 2_656 2.0811(14) ?
Ni1 N1 2_656 2.0931(16) ?
Ni1 N1 . 2.0931(16) y
N1 C10 . 1.342(3) ?
N1 C11 . 1.346(2) ?
O1 C1 . 1.256(3) ?
O2 C1 . 1.256(2) ?
O1W H11 . 0.838(10) ?
O1W H12 . 0.834(10) ?
O2W H21 . 0.840(10) ?
O2W H22 . 0.833(10) ?
C1 C2 . 1.511(3) ?
C2 C3 . 1.390(3) ?
C2 C7 . 1.391(3) ?
C3 C4 . 1.388(3) ?
C3 H3 . 0.9500 ?
C4 C5 . 1.389(3) ?
C4 H4 . 0.9500 ?
C5 C6 . 1.396(3) ?
C5 H5 . 0.9500 ?
C6 C7 . 1.395(3) ?
C6 C8 . 1.486(3) ?
C7 H7 . 0.9500 ?
C8 C12 . 1.392(3) ?
C8 C9 . 1.396(3) ?
C9 C10 . 1.378(3) ?
C9 H9 . 0.9500 ?
C10 H10 . 0.9500 ?
C11 C12 . 1.380(3) ?
C11 H11A . 0.9500 ?
C12 H12A . 0.9500 ?

loop_
_geom_hbond_atom_site_label_D
_geom_hbond_atom_site_label_H
_geom_hbond_atom_site_label_A
_geom_hbond_site_symmetry_A
_geom_hbond_distance_DH
_geom_hbond_distance_HA
_geom_hbond_distance_DA
_geom_hbond_angle_DHA
_geom_hbond_publ_flag
O1w H11 O1 8_455 0.840(10) 1.880(10) 2.682(2) 160(3) yes
O1w H12 O2 4_646 0.830(10) 1.910(10) 2.734(2) 170(2) yes
O2w H21 O1 7_657 0.840(10) 1.930(10) 2.732(2) 159(2) yes
O2w H22 O2 3_455 0.830(10) 1.880(10) 2.711(2) 177(3) yes

loop_
_geom_torsion_atom_site_label_1
_geom_torsion_atom_site_label_2
_geom_torsion_atom_site_label_3
_geom_torsion_atom_site_label_4
_geom_torsion_site_symmetry_1
_geom_torsion_site_symmetry_2
_geom_torsion_site_symmetry_3
_geom_torsion_site_symmetry_4
_geom_torsion
_geom_torsion_publ_flag
O1W Ni1 N1 C10 . . . . -144.22(15) ?
O1W Ni1 N1 C10 2_656 . . . -59.36(15) ?
O2W Ni1 N1 C10 . . . . 31.96(15) ?
O2W Ni1 N1 C10 2_656 . . . 124.49(15) ?
O1W Ni1 N1 C11 . . . . 36.93(15) ?
O1W Ni1 N1 C11 2_656 . . . 121.79(15) ?
O2W Ni1 N1 C11 . . . . -146.89(15) ?
O2W Ni1 N1 C11 2_656 . . . -54.36(15) ?
O1 C1 C2 C3 . . . . -177.38(18) ?
O2 C1 C2 C3 . . . . 3.5(3) ?
O1 C1 C2 C7 . . . . 2.7(3) ?
O2 C1 C2 C7 . . . . -176.42(17) ?
C7 C2 C3 C4 . . . . 0.0(3) ?
C1 C2 C3 C4 . . . . -179.89(18) ?
C2 C3 C4 C5 . . . . 0.1(3) ?
C3 C4 C5 C6 . . . . -0.4(3) ?
C4 C5 C6 C7 . . . . 0.5(3) ?
C4 C5 C6 C8 . . . . 179.99(18) ?
C3 C2 C7 C6 . . . . 0.1(3) ?
C1 C2 C7 C6 . . . . -179.93(17) ?
C5 C6 C7 C2 . . . . -0.4(3) ?
C8 C6 C7 C2 . . . . -179.88(17) ?
C7 C6 C8 C12 . . . . -154.18(19) ?
C5 C6 C8 C12 . . . . 26.4(3) ?
C7 C6 C8 C9 . . . . 26.6(3) ?
C5 C6 C8 C9 . . . . -152.89(19) ?
C12 C8 C9 C10 . . . . 0.6(3) ?
C6 C8 C9 C10 . . . . 179.95(18) ?
C11 N1 C10 C9 . . . . 0.8(3) ?
Ni1 N1 C10 C9 . . . . -178.14(15) ?
C8 C9 C10 N1 . . . . -1.1(3) ?
C10 N1 C11 C12 . . . . 0.0(3) ?
Ni1 N1 C11 C12 . . . . 178.89(14) ?
N1 C11 C12 C8 . . . . -0.4(3) ?
C9 C8 C12 C11 . . . . 0.1(3) ?
C6 C8 C12 C11 . . . . -179.22(18) ?
